data_7210901
loop_
_publ_author_name
'Sengupta, Satirtha'
'Ganguly, Sumi'
'Goswami, Arijit'
'Sukul, Pradip K.'
'Mondal, Raju'

_publ_section_title
;
 Identification of a robust and reproducible noncluster-type SBU: effect
 of coexistent groups on network topologies, helicity, and properties
;
_journal_issue 41
_journal_name_full CrystEngComm
_journal_page_first 8353
_journal_paper_doi 10.1039/c3ce40904j
_journal_volume 15
_journal_year 2013
_chemical_formula_sum 'C18 H19 N5 O6 Zn'
_chemical_formula_weight 466.75
_chemical_name_systematic
;
 ?
;
_space_group_IT_number 2
_symmetry_cell_setting triclinic
_symmetry_space_group_name_Hall '-P 1'
_symmetry_space_group_name_H-M 'P -1'
_atom_sites_solution_hydrogens geom
_atom_sites_solution_primary direct
_atom_sites_solution_secondary difmap
_audit_creation_method SHELXL-97
_cell_angle_alpha 96.353(6)
_cell_angle_beta 111.398(5)
_cell_angle_gamma 99.654(5)
_cell_formula_units_Z 2
_cell_length_a 9.4798(12)
_cell_length_b 10.1009(12)
_cell_length_c 11.1659(14)
_cell_measurement_reflns_used 3304
_cell_measurement_temperature 120(2)
_cell_measurement_theta_max 27.02
_cell_measurement_theta_min 2.36
_cell_volume 964.0(2)
_computing_cell_refinement 'Bruker APEX-2'
_computing_data_collection 'Bruker APEX-2'
_computing_data_reduction 'Bruker SHELXTL'
_computing_molecular_graphics 'Bruker SHELXTL'
_computing_publication_material 'Bruker SHELXTL'
_computing_structure_refinement 'SHELXL-97 (Sheldrick, 1997)'
_computing_structure_solution 'SHELXS-97 (Sheldrick, 1990)'
_diffrn_ambient_temperature 120(2)
_diffrn_detector_area_resol_mean 8
_diffrn_measured_fraction_theta_full 0.982
_diffrn_measured_fraction_theta_max 0.982
_diffrn_measurement_device_type 'Bruker APEX-2 CCD area detector'
_diffrn_measurement_method '/w scans'
_diffrn_radiation_monochromator graphite
_diffrn_radiation_source 'fine-focus sealed tube'
_diffrn_radiation_type MoK\a
_diffrn_radiation_wavelength 0.71073
_diffrn_reflns_av_R_equivalents 0.0465
_diffrn_reflns_av_sigmaI/netI 0.0517
_diffrn_reflns_limit_h_max 12
_diffrn_reflns_limit_h_min -12
_diffrn_reflns_limit_k_max 13
_diffrn_reflns_limit_k_min -12
_diffrn_reflns_limit_l_max 13
_diffrn_reflns_limit_l_min -14
_diffrn_reflns_number 14836
_diffrn_reflns_theta_full 27.61
_diffrn_reflns_theta_max 27.61
_diffrn_reflns_theta_min 1.99
_diffrn_standards_decay_% 0
_exptl_absorpt_coefficient_mu 1.322
_exptl_absorpt_correction_T_max 1.0000
_exptl_absorpt_correction_T_min 0.746581
_exptl_absorpt_correction_type multi-scan
_exptl_absorpt_process_details 'SADABS v.2.03 (Bruker, 2001), R(int)=0.0594 before correction'
_exptl_crystal_colour Colourless
_exptl_crystal_density_diffrn 1.608
_exptl_crystal_density_meas ?
_exptl_crystal_density_method 'not measured'
_exptl_crystal_description Block
_exptl_crystal_F_000 480
_exptl_crystal_size_max 0.24
_exptl_crystal_size_mid 0.20
_exptl_crystal_size_min 0.20
_refine_diff_density_max 0.817
_refine_diff_density_min -0.782
_refine_diff_density_rms 0.100
_refine_ls_extinction_method none
_refine_ls_goodness_of_fit_ref 1.041
_refine_ls_hydrogen_treatment mixed
_refine_ls_matrix_type full
_refine_ls_number_parameters 254
_refine_ls_number_reflns 4410
_refine_ls_number_restraints 2
_refine_ls_restrained_S_all 1.041
_refine_ls_R_factor_all 0.0827
_refine_ls_R_factor_gt 0.0576
_refine_ls_shift/su_max 0.000
_refine_ls_shift/su_mean 0.000
_refine_ls_structure_factor_coef Fsqd
_refine_ls_weighting_details 'calc w=1/[\s^2^(Fo^2^)+(0.0973P)^2^+0.6525P] where P=(Fo^2^+2Fc^2^)/3'
_refine_ls_weighting_scheme calc
_refine_ls_wR_factor_gt 0.1523
_refine_ls_wR_factor_ref 0.1690
_reflns_number_gt 3263
_reflns_number_total 4410
_reflns_threshold_expression I>2\s(I)
_cod_data_source_file c3ce40904j.txt
_cod_data_source_block 10sg003_0m
_cod_depositor_comments
;
The following automatic conversions were performed:

'_symmetry_cell_setting' value 'Triclinic' changed to 'triclinic'
according to /home/saulius/struct/CIF-dictionaries/cif_core.dic
dictionary named 'cif_core.dic' version 2.4.2 from 2011-04-26.

Automatic conversion script
Id: cif_fix_values 1891 2012-01-12 08:04:46Z andrius 

The following automatic conversions were performed:

'_exptl_crystal_density_meas' value 'not measured' was changed to '?'
- the value is perceived as not measured.

Automatic conversion script
Id: cif_fix_values 3008 2015-01-20 13:52:24Z robertas 
;
_cod_original_sg_symbol_H-M P-1
_cod_database_code 7210901

loop_
_symmetry_equiv_pos_as_xyz
'x, y, z'
'-x, -y, -z'

loop_
_atom_site_label
_atom_site_type_symbol
_atom_site_fract_x
_atom_site_fract_y
_atom_site_fract_z
_atom_site_U_iso_or_equiv
_atom_site_adp_type
_atom_site_occupancy
_atom_site_symmetry_multiplicity
_atom_site_calc_flag
_atom_site_refinement_flags
Zn1 Zn 0.41113(5) 0.00913(4) 0.28171(5) 0.03488(18) Uani 1 1 d .
O1 O 0.5238(3) -0.1280(3) 0.3597(3) 0.0435(7) Uani 1 1 d .
N1 N 0.2145(4) -0.0261(3) 0.3163(3) 0.0387(8) Uani 1 1 d .
C1 C 0.0835(5) 0.0146(5) 0.2582(4) 0.0430(10) Uani 1 1 d .
H1A H 0.0706 0.0728 0.1980 0.052 Uiso 1 1 calc R
N2 N 0.1843(4) -0.1067(4) 0.3966(4) 0.0424(8) Uani 1 1 d D
O2 O 0.3417(4) -0.3010(3) 0.2173(4) 0.0688(11) Uani 1 1 d .
C2 C -0.0308(5) -0.0406(5) 0.2990(4) 0.0447(10) Uani 1 1 d .
C3 C 0.0396(5) -0.1178(5) 0.3879(4) 0.0462(10) Uani 1 1 d .
H3A H -0.0066 -0.1688 0.4337 0.055 Uiso 1 1 calc R
O3 O 0.5856(3) -0.8217(3) 0.3902(3) 0.0431(7) Uani 1 1 d .
N3 N -0.3453(4) 0.0354(4) -0.0841(3) 0.0414(8) Uani 1 1 d .
O4 O 0.3794(4) -0.7718(3) 0.2520(3) 0.0544(8) Uani 1 1 d .
C4 C -0.3124(5) -0.0440(5) 0.0057(5) 0.0498(11) Uani 1 1 d .
H4A H -0.3289 -0.1386 -0.0134 0.060 Uiso 1 1 calc R
N4 N -0.3080(5) 0.1617(4) -0.0147(4) 0.0555(10) Uani 1 1 d D
O5 O 0.9498(4) -0.3452(4) 0.6047(4) 0.0774(13) Uani 1 1 d .
H5 H 0.9879 -0.3899 0.6489 0.116 Uiso 1 1 d .
C5 C -0.2501(5) 0.0335(6) 0.1317(5) 0.0498(11) Uani 1 1 d .
C6 C -0.2518(6) 0.1617(6) 0.1125(5) 0.0664(15) Uani 1 1 d .
H6A H -0.2186 0.2387 0.1781 0.080 Uiso 1 1 calc R
C7 C -0.1942(6) -0.0177(7) 0.2597(5) 0.0684(17) Uani 1 1 d .
H7A H -0.2645 -0.1029 0.2516 0.082 Uiso 1 1 calc R
H7B H -0.1973 0.0483 0.3283 0.082 Uiso 1 1 calc R
C8 C 0.5616(5) -0.3530(4) 0.3725(4) 0.0357(8) Uani 1 1 d .
C9 C 0.4990(5) -0.4921(4) 0.3331(4) 0.0367(9) Uani 1 1 d .
H9A H 0.3980 -0.5236 0.2709 0.044 Uiso 1 1 calc R
C10 C 0.5846(5) -0.5842(4) 0.3852(4) 0.0350(8) Uani 1 1 d .
C11 C 0.7371(5) -0.5369(4) 0.4781(4) 0.0433(10) Uani 1 1 d .
H11A H 0.7962 -0.5985 0.5130 0.052 Uiso 1 1 calc R
C12 C 0.7996(5) -0.3968(5) 0.5179(5) 0.0468(10) Uani 1 1 d .
C13 C 0.7128(5) -0.3054(4) 0.4662(4) 0.0406(9) Uani 1 1 d .
H13A H 0.7550 -0.2119 0.4936 0.049 Uiso 1 1 calc R
C14 C 0.4675(5) -0.2542(4) 0.3121(5) 0.0414(10) Uani 1 1 d .
C15 C 0.5127(5) -0.7336(4) 0.3397(4) 0.0357(8) Uani 1 1 d .
H444 H -0.309(7) 0.230(5) -0.057(6) 0.08(2) Uiso 1 1 d D
H222 H 0.265(5) -0.128(6) 0.457(4) 0.080(19) Uiso 1 1 d D
O1S O 0.9070(7) -0.4880(6) 1.2559(6) 0.123(2) Uiso 1 1 d .
N1S N 0.8665(13) -0.3855(10) 1.0818(10) 0.158(3) Uiso 1 1 d .
C3S C 0.9792(16) -0.4334(12) 1.1878(13) 0.161(4) Uiso 1 1 d .
H3SA H 1.0838 -0.4261 1.2035 0.193 Uiso 1 1 calc R
C2S C 0.9175(14) -0.3138(12) 0.9889(12) 0.157(4) Uiso 1 1 d .
H2SA H 1.0290 -0.2886 1.0232 0.236 Uiso 1 1 calc R
H2SB H 0.8766 -0.2332 0.9785 0.236 Uiso 1 1 calc R
H2SC H 0.8796 -0.3738 0.9055 0.236 Uiso 1 1 calc R
C1S C 0.6892(18) -0.4301(15) 1.0539(15) 0.191(6) Uiso 1 1 d .
H1SB H 0.6772 -0.4705 1.1246 0.286 Uiso 1 1 calc R
H1SC H 0.6377 -0.4957 0.9736 0.286 Uiso 1 1 calc R
H1SD H 0.6441 -0.3516 1.0466 0.286 Uiso 1 1 calc R

loop_
_atom_site_aniso_label
_atom_site_aniso_U_11
_atom_site_aniso_U_22
_atom_site_aniso_U_33
_atom_site_aniso_U_23
_atom_site_aniso_U_13
_atom_site_aniso_U_12
Zn1 0.0333(3) 0.0243(3) 0.0424(3) 0.00646(18) 0.0093(2) 0.00690(18)
O1 0.0443(16) 0.0249(14) 0.0609(19) 0.0151(13) 0.0163(14) 0.0119(12)
N1 0.0385(18) 0.0358(18) 0.0419(19) 0.0128(15) 0.0136(15) 0.0098(15)
C1 0.037(2) 0.052(3) 0.043(2) 0.018(2) 0.0141(18) 0.0169(19)
N2 0.043(2) 0.0377(19) 0.047(2) 0.0138(16) 0.0146(17) 0.0125(16)
O2 0.054(2) 0.0355(18) 0.088(3) 0.0197(18) -0.0068(19) 0.0093(15)
C2 0.036(2) 0.061(3) 0.035(2) 0.008(2) 0.0103(18) 0.012(2)
C3 0.048(3) 0.050(3) 0.044(2) 0.014(2) 0.022(2) 0.008(2)
O3 0.0514(17) 0.0222(13) 0.0523(18) 0.0110(12) 0.0146(14) 0.0095(12)
N3 0.0402(19) 0.0369(18) 0.042(2) 0.0057(15) 0.0105(16) 0.0079(15)
O4 0.0535(19) 0.0263(15) 0.062(2) 0.0055(14) 0.0027(16) 0.0016(13)
C4 0.050(3) 0.055(3) 0.046(3) 0.016(2) 0.017(2) 0.016(2)
N4 0.059(2) 0.041(2) 0.049(2) 0.0008(19) 0.005(2) 0.0079(19)
O5 0.045(2) 0.044(2) 0.101(3) 0.008(2) -0.015(2) 0.0034(16)
C5 0.030(2) 0.075(3) 0.046(3) 0.012(2) 0.0131(19) 0.017(2)
C6 0.059(3) 0.064(3) 0.052(3) -0.010(3) 0.003(3) 0.011(3)
C7 0.040(3) 0.130(5) 0.045(3) 0.025(3) 0.020(2) 0.029(3)
C8 0.040(2) 0.0262(18) 0.043(2) 0.0101(16) 0.0163(18) 0.0085(16)
C9 0.037(2) 0.0296(19) 0.039(2) 0.0072(16) 0.0102(17) 0.0063(16)
C10 0.040(2) 0.0209(17) 0.042(2) 0.0067(16) 0.0148(18) 0.0045(15)
C11 0.045(2) 0.028(2) 0.054(3) 0.0118(18) 0.011(2) 0.0148(18)
C12 0.035(2) 0.039(2) 0.053(3) 0.004(2) 0.0047(19) 0.0047(18)
C13 0.043(2) 0.0238(18) 0.051(3) 0.0039(17) 0.016(2) 0.0043(16)
C14 0.039(2) 0.030(2) 0.057(3) 0.0152(19) 0.017(2) 0.0098(17)
C15 0.045(2) 0.0241(18) 0.038(2) 0.0084(16) 0.0165(18) 0.0074(16)

loop_
_atom_type_symbol
_atom_type_description
_atom_type_scat_dispersion_real
_atom_type_scat_dispersion_imag
_atom_type_scat_source
C C 0.0033 0.0016 'International Tables Vol C Tables 4.2.6.8 and 6.1.1.4'
H H 0.0000 0.0000 'International Tables Vol C Tables 4.2.6.8 and 6.1.1.4'
N N 0.0061 0.0033 'International Tables Vol C Tables 4.2.6.8 and 6.1.1.4'
O O 0.0106 0.0060 'International Tables Vol C Tables 4.2.6.8 and 6.1.1.4'
Zn Zn 0.2839 1.4301 'International Tables Vol C Tables 4.2.6.8 and 6.1.1.4'

loop_
_geom_angle_atom_site_label_1
_geom_angle_atom_site_label_2
_geom_angle_atom_site_label_3
_geom_angle
_geom_angle_site_symmetry_1
_geom_angle_site_symmetry_3
O1 Zn1 N1 104.45(13) . .
O1 Zn1 N3 108.36(14) . 2
N1 Zn1 N3 106.76(14) . 2
O1 Zn1 O3 96.24(12) . 1_565
N1 Zn1 O3 119.08(14) . 1_565
N3 Zn1 O3 119.79(13) 2 1_565
O1 Zn1 O4 155.49(13) . 1_565
N1 Zn1 O4 89.66(13) . 1_565
N3 Zn1 O4 85.90(13) 2 1_565
O3 Zn1 O4 59.25(11) 1_565 1_565
O1 Zn1 C15 126.19(13) . 1_565
N1 Zn1 C15 105.64(14) . 1_565
N3 Zn1 C15 104.17(13) 2 1_565
O3 Zn1 C15 29.95(12) 1_565 1_565
O4 Zn1 C15 29.30(12) 1_565 1_565
C14 O1 Zn1 120.0(3) . .
C1 N1 N2 105.2(3) . .
C1 N1 Zn1 128.2(3) . .
N2 N1 Zn1 126.4(3) . .
N1 C1 C2 111.4(4) . .
N1 C1 H1A 124.3 . .
C2 C1 H1A 124.3 . .
C3 N2 N1 111.2(3) . .
C3 N2 H222 130(4) . .
N1 N2 H222 118(4) . .
C3 C2 C1 104.2(4) . .
C3 C2 C7 127.6(4) . .
C1 C2 C7 128.2(4) . .
N2 C3 C2 108.1(4) . .
N2 C3 H3A 126.0 . .
C2 C3 H3A 126.0 . .
C15 O3 Zn1 96.1(2) . 1_545
C4 N3 N4 104.5(4) . .
C4 N3 Zn1 130.8(3) . 2
N4 N3 Zn1 124.3(3) . 2
C15 O4 Zn1 84.8(2) . 1_545
N3 C4 C5 111.1(4) . .
N3 C4 H4A 124.5 . .
C5 C4 H4A 124.5 . .
C6 N4 N3 111.2(4) . .
C6 N4 H444 130(4) . .
N3 N4 H444 118(4) . .
C12 O5 H5 117.6 . .
C6 C5 C4 103.9(4) . .
C6 C5 C7 128.8(5) . .
C4 C5 C7 127.3(5) . .
N4 C6 C5 109.3(5) . .
N4 C6 H6A 125.4 . .
C5 C6 H6A 125.4 . .
C5 C7 C2 112.9(4) . .
C5 C7 H7A 109.0 . .
C2 C7 H7A 109.0 . .
C5 C7 H7B 109.0 . .
C2 C7 H7B 109.0 . .
H7A C7 H7B 107.8 . .
C9 C8 C13 119.8(3) . .
C9 C8 C14 119.8(4) . .
C13 C8 C14 120.4(4) . .
C10 C9 C8 120.7(4) . .
C10 C9 H9A 119.7 . .
C8 C9 H9A 119.7 . .
C9 C10 C11 119.7(3) . .
C9 C10 C15 119.0(4) . .
C11 C10 C15 121.4(3) . .
C12 C11 C10 119.5(4) . .
C12 C11 H11A 120.2 . .
C10 C11 H11A 120.2 . .
O5 C12 C13 117.7(4) . .
O5 C12 C11 121.8(4) . .
C13 C12 C11 120.4(4) . .
C12 C13 C8 119.9(4) . .
C12 C13 H13A 120.0 . .
C8 C13 H13A 120.0 . .
O2 C14 O1 124.4(4) . .
O2 C14 C8 118.1(4) . .
O1 C14 C8 117.5(4) . .
O4 C15 O3 119.9(4) . .
O4 C15 C10 119.4(3) . .
O3 C15 C10 120.7(4) . .
O4 C15 Zn1 65.9(2) . 1_545
O3 C15 Zn1 53.96(19) . 1_545
C10 C15 Zn1 174.5(3) . 1_545
C3S N1S C2S 120.2(11) . .
C3S N1S C1S 118.9(11) . .
C2S N1S C1S 120.2(11) . .
O1S C3S N1S 108.0(11) . .
O1S C3S H3SA 126.0 . .
N1S C3S H3SA 126.0 . .
N1S C2S H2SA 109.5 . .
N1S C2S H2SB 109.5 . .
H2SA C2S H2SB 109.5 . .
N1S C2S H2SC 109.5 . .
H2SA C2S H2SC 109.5 . .
H2SB C2S H2SC 109.5 . .
N1S C1S H1SB 109.5 . .
N1S C1S H1SC 109.5 . .
H1SB C1S H1SC 109.5 . .
N1S C1S H1SD 109.5 . .
H1SB C1S H1SD 109.5 . .
H1SC C1S H1SD 109.5 . .

loop_
_geom_bond_atom_site_label_1
_geom_bond_atom_site_label_2
_geom_bond_distance
_geom_bond_site_symmetry_2
Zn1 O1 1.976(3) .
Zn1 N1 2.020(3) .
Zn1 N3 2.036(4) 2
Zn1 O3 2.063(3) 1_565
Zn1 O4 2.325(3) 1_565
Zn1 C15 2.537(4) 1_565
O1 C14 1.268(5) .
N1 C1 1.333(5) .
N1 N2 1.349(5) .
C1 C2 1.380(6) .
C1 H1A 0.9300 .
N2 C3 1.324(6) .
N2 H222 0.89(2) .
O2 C14 1.243(5) .
C2 C3 1.379(6) .
C2 C7 1.514(6) .
C3 H3A 0.9300 .
O3 C15 1.274(5) .
O3 Zn1 2.063(3) 1_545
N3 C4 1.333(5) .
N3 N4 1.335(5) .
N3 Zn1 2.036(4) 2
O4 C15 1.247(5) .
O4 Zn1 2.325(3) 1_545
C4 C5 1.392(7) .
C4 H4A 0.9300 .
N4 C6 1.322(7) .
N4 H444 0.88(2) .
O5 C12 1.367(5) .
O5 H5 0.7427 .
C5 C6 1.338(8) .
C5 C7 1.514(7) .
C6 H6A 0.9300 .
C7 H7A 0.9700 .
C7 H7B 0.9700 .
C8 C9 1.383(5) .
C8 C13 1.394(6) .
C8 C14 1.502(5) .
C9 C10 1.375(5) .
C9 H9A 0.9300 .
C10 C11 1.400(6) .
C10 C15 1.494(5) .
C11 C12 1.392(6) .
C11 H11A 0.9300 .
C12 C13 1.374(6) .
C13 H13A 0.9300 .
C15 Zn1 2.537(4) 1_545
O1S C3S 1.303(12) .
N1S C3S 1.467(14) .
N1S C2S 1.499(13) .
N1S C1S 1.568(15) .
C3S H3SA 0.9300 .
C2S H2SA 0.9600 .
C2S H2SB 0.9600 .
C2S H2SC 0.9600 .
C1S H1SB 0.9600 .
C1S H1SC 0.9600 .
C1S H1SD 0.9600 .
